data_1555277
loop_
_publ_author_name
'Ganesh Kumar, Mothukuri'
'Gopi, Hosahudya N.'

_publ_section_title
;
 \g- and \b-Peptide Foldamers from Common Multifaceted Building Blocks:
 Synthesis and Structural Characterization.
;
_journal_issue 19
_journal_name_full 'Organic letters'
_journal_page_first 4738
_journal_page_last 4741
_journal_paper_doi 10.1021/acs.orglett.5b02263
_journal_volume 17
_journal_year 2015
_chemical_compound_source synthesis
_chemical_formula_moiety 'C31 H55 N6 O12, 1/3(C4 H8 O2)'
_chemical_formula_sum 'C32.33333 H57.66667 N6 O12.66667'
_chemical_formula_weight 733.18
_chemical_name_common Boc-gVNM-gVNM-gVNM-OEt
_chemical_name_systematic Boc-gVNM-gVNM-gVNM-OEt
_space_group_IT_number 1
_space_group_name_Hall 'P 1'
_space_group_name_H-M_alt 'P 1'
_symmetry_cell_setting triclinic
_symmetry_Int_Tables_number 1
_symmetry_space_group_name_H-M 'P 1'
_atom_sites_solution_hydrogens geom
_atom_sites_solution_primary direct
_atom_sites_solution_secondary difmap
_audit_creation_method SHELXL-97
_cell_angle_alpha 107.800(2)
_cell_angle_beta 106.461(2)
_cell_angle_gamma 106.157(2)
_cell_formula_units_Z 3
_cell_length_a 15.4725(13)
_cell_length_b 16.0538(14)
_cell_length_c 16.749(3)
_cell_measurement_temperature 100(2)
_cell_volume 3482.3(8)
_computing_structure_refinement 'SHELXL-97 (Sheldrick, 2008)'
_computing_structure_solution 'SHELXS-97 (Sheldrick, 2008)'
_diffrn_ambient_temperature 100(2)
_diffrn_measured_fraction_theta_full 0.995
_diffrn_measured_fraction_theta_max 0.995
_diffrn_radiation_monochromator graphite
_diffrn_radiation_probe x-ray
_diffrn_radiation_type MoK\a
_diffrn_radiation_wavelength 0.71073
_diffrn_reflns_av_R_equivalents 0.0455
_diffrn_reflns_av_sigmaI/netI 0.1030
_diffrn_reflns_limit_h_max 20
_diffrn_reflns_limit_h_min -20
_diffrn_reflns_limit_k_max 21
_diffrn_reflns_limit_k_min -17
_diffrn_reflns_limit_l_max 22
_diffrn_reflns_limit_l_min -21
_diffrn_reflns_number 48615
_diffrn_reflns_theta_full 28.30
_diffrn_reflns_theta_max 28.30
_diffrn_reflns_theta_min 1.40
_diffrn_source 'fine-focus sealed tube'
_exptl_absorpt_coefficient_mu 0.081
_exptl_absorpt_correction_T_max 0.994
_exptl_absorpt_correction_T_min 0.994
_exptl_absorpt_correction_type multi-scan
_exptl_absorpt_process_details SADABS
_exptl_crystal_density_diffrn 1.049
_exptl_crystal_density_method 'not measured'
_exptl_crystal_description 'rod shape'
_exptl_crystal_F_000 1185
_exptl_crystal_recrystallization_method 'EtOAc slow evaporation'
_exptl_crystal_size_max 0.1
_exptl_crystal_size_mid 0.06
_exptl_crystal_size_min 0.08
_platon_squeeze_details
;
The volume occupied by solvent is 19.5 percent of the unit cell.
;
_refine_diff_density_max 0.758
_refine_diff_density_min -0.488
_refine_diff_density_rms 0.051
_refine_ls_abs_structure_details 'Flack H D (1983), Acta Cryst. A39, 876-881'
_refine_ls_abs_structure_Flack -0.5(9)
_refine_ls_extinction_method none
_refine_ls_goodness_of_fit_ref 0.699
_refine_ls_hydrogen_treatment mixed
_refine_ls_matrix_type full
_refine_ls_number_parameters 1409
_refine_ls_number_reflns 24769
_refine_ls_number_restraints 38
_refine_ls_restrained_S_all 0.708
_refine_ls_R_factor_all 0.1225
_refine_ls_R_factor_gt 0.0678
_refine_ls_shift/su_max 0.001
_refine_ls_shift/su_mean 0.000
_refine_ls_structure_factor_coef Fsqd
_refine_ls_weighting_details 'calc w=1/[\s^2^(Fo^2^)+(0.2000P)^2^+0.1995P] where P=(Fo^2^+2Fc^2^)/3'
_refine_ls_weighting_scheme calc
_refine_ls_wR_factor_gt 0.1875
_refine_ls_wR_factor_ref 0.2276
_reflns_number_gt 13133
_reflns_number_total 24769
_reflns_threshold_expression >2sigma(I)
_cod_data_source_file ol5b02263_si_003.cif
_cod_data_source_block MGK_P2
_cod_depositor_comments
;

2022-04-19
Z value and formula fixed to values more according to usual
chemical conventions.                 miguel
;
_cod_original_formula_sum 'C97 H173 N18 O38'
_cod_original_formula_weight 2199.53
_cod_original_formula_moiety 'C31 H56 N6 O12'
_cod_original_formula_units_Z 1
_cod_original_cell_volume 3482.3(7)
_cod_database_code 1555277

loop_
_symmetry_equiv_pos_as_xyz
'x, y, z'

loop_
_atom_site_label
_atom_site_type_symbol
_atom_site_fract_x
_atom_site_fract_y
_atom_site_fract_z
_atom_site_U_iso_or_equiv
_atom_site_adp_type
_atom_site_occupancy
_atom_site_symmetry_multiplicity
_atom_site_calc_flag
_atom_site_refinement_flags
O25 O 0.1991(2) 0.3557(2) -0.0464(2) 0.0438(8) Uani 1 1 d .
O27 O 0.2345(2) 0.6161(2) 0.20087(19) 0.0376(7) Uani 1 1 d .
O19 O 0.9323(2) 0.3947(2) 0.74602(19) 0.0378(7) Uani 1 1 d .
O32 O 0.4678(2) 1.0809(2) 0.5081(2) 0.0383(7) Uani 1 1 d .
C59 C -0.0183(5) 0.2325(4) 0.1949(4) 0.0567(14) Uani 1 1 d .
H59A H -0.0075 0.1839 0.2132 0.085 Uiso 1 1 calc R
H59B H -0.0389 0.2701 0.2363 0.085 Uiso 1 1 calc R
H59C H 0.0416 0.2728 0.1964 0.085 Uiso 1 1 calc R
C65 C 0.1481(6) 0.0717(5) -0.0797(4) 0.074(2) Uani 1 1 d .
H65 H 0.0968 0.0080 -0.1213 0.089 Uiso 1 1 calc R
C66 C 0.2303(8) 0.0875(7) -0.1136(6) 0.097(3) Uani 1 1 d .
H66A H 0.2026 0.0562 -0.1793 0.146 Uiso 1 1 calc R
H66B H 0.2747 0.0615 -0.0889 0.146 Uiso 1 1 calc R
H66C H 0.2653 0.1546 -0.0941 0.146 Uiso 1 1 calc R
C67 C 0.1838(7) 0.0742(6) 0.0158(5) 0.092(3) Uani 1 1 d .
H67A H 0.2252 0.0395 0.0198 0.138 Uiso 1 1 calc R
H67B H 0.1283 0.0455 0.0277 0.138 Uiso 1 1 calc R
H67C H 0.2204 0.1392 0.0603 0.138 Uiso 1 1 calc R
C77 C -0.0253(4) 0.5158(4) -0.0408(3) 0.0449(11) Uani 1 1 d .
H77A H -0.0245 0.5335 -0.0911 0.054 Uiso 1 1 calc R
H77B H -0.0640 0.4478 -0.0663 0.054 Uiso 1 1 calc R
O30 O 0.5367(5) 0.6823(5) 0.1796(5) 0.134(3) Uani 1 1 d .
C57 C 0.8953(4) 0.5228(3) 0.6001(4) 0.0437(11) Uani 1 1 d .
H57A H 0.8386 0.4657 0.5831 0.052 Uiso 1 1 calc R
H57B H 0.9230 0.5575 0.6662 0.052 Uiso 1 1 calc R
C44 C 0.6245(4) 0.3552(6) 0.7174(4) 0.073(2) Uani 1 1 d .
H44 H 0.5699 0.2997 0.7087 0.087 Uiso 1 1 calc R
C46 C 0.6934(5) 0.4112(8) 0.8207(4) 0.101(3) Uani 1 1 d .
H46A H 0.7535 0.4570 0.8280 0.151 Uiso 1 1 calc R
H46B H 0.7076 0.3676 0.8454 0.151 Uiso 1 1 calc R
H46C H 0.6616 0.4437 0.8527 0.151 Uiso 1 1 calc R
C45 C 0.5840(5) 0.4227(7) 0.6857(5) 0.094(3) Uani 1 1 d .
H45A H 0.6377 0.4778 0.6959 0.141 Uiso 1 1 calc R
H45B H 0.5473 0.4422 0.7199 0.141 Uiso 1 1 calc R
H45C H 0.5418 0.3898 0.6216 0.141 Uiso 1 1 calc R
C30 C 0.8892(3) 0.0801(3) 0.3597(4) 0.0434(11) Uani 1 1 d .
H30A H 0.9094 0.1109 0.3233 0.065 Uiso 1 1 calc R
H30B H 0.9225 0.0387 0.3662 0.065 Uiso 1 1 calc R
H30C H 0.9054 0.1275 0.4191 0.065 Uiso 1 1 calc R
O10 O 0.3543(6) 1.3188(5) 0.7996(5) 0.138(3) Uani 1 1 d .
C28 C 0.2761(5) 1.1578(5) 0.6893(4) 0.0682(18) Uani 1 1 d .
H28A H 0.2270 1.1800 0.6643 0.082 Uiso 1 1 calc R
H28B H 0.2528 1.1248 0.7237 0.082 Uiso 1 1 calc R
O1 O -0.0227(2) 0.8444(2) 0.1885(2) 0.0370(7) Uani 1 1 d .
C9 C -0.0014(4) 0.8026(4) 0.5278(3) 0.0449(12) Uani 1 1 d .
H9A H 0.0040 0.7439 0.5259 0.067 Uiso 1 1 calc R
H9B H -0.0435 0.8152 0.5581 0.067 Uiso 1 1 calc R
H9C H 0.0626 0.8539 0.5609 0.067 Uiso 1 1 calc R
N18 N 0.3173(7) 0.9767(5) 0.6844(4) 0.103(3) Uani 1 1 d .
O8 O 0.2344(5) 0.9534(4) 0.6799(3) 0.111(2) Uani 1 1 d .
O9 O 0.3766(7) 0.9496(7) 0.7214(7) 0.212(6) Uani 1 1 d .
C89 C 0.7020(4) 0.6954(4) 0.4279(4) 0.0576(15) Uani 1 1 d .
H89A H 0.6595 0.7012 0.4594 0.086 Uiso 1 1 calc R
H89B H 0.7667 0.7445 0.4660 0.086 Uiso 1 1 calc R
H89C H 0.7051 0.6340 0.4143 0.086 Uiso 1 1 calc R
C88 C 0.6627(4) 0.7058(4) 0.3404(4) 0.0597(15) Uani 1 1 d .
H88A H 0.6633 0.7692 0.3529 0.072 Uiso 1 1 calc R
H88B H 0.7017 0.6951 0.3051 0.072 Uiso 1 1 calc R
O31 O 0.5633(2) 0.6343(3) 0.2914(2) 0.0502(9) Uani 1 1 d .
C87 C 0.5060(4) 0.6271(4) 0.2110(4) 0.0510(13) Uani 1 1 d .
C86 C 0.4088(4) 0.5514(5) 0.1662(4) 0.0681(19) Uani 1 1 d .
H86A H 0.3982 0.5158 0.1035 0.082 Uiso 1 1 calc R
H86B H 0.3616 0.5805 0.1640 0.082 Uiso 1 1 calc R
C84 C 0.3853(4) 0.4799(4) 0.2082(4) 0.0522(14) Uani 1 1 d .
H84 H 0.4467 0.4942 0.2579 0.063 Uiso 1 1 calc R
C80 C 0.3114(3) 0.4891(3) 0.2501(3) 0.0363(10) Uani 1 1 d .
H80 H 0.3351 0.5569 0.2902 0.044 Uiso 1 1 calc R
N13 N 0.2147(2) 0.4637(2) 0.1773(2) 0.0319(8) Uani 1 1 d .
H13 H 0.1767 0.4043 0.1448 0.038 Uiso 1 1 calc R
C79 C 0.1844(3) 0.5282(3) 0.1601(3) 0.0327(10) Uani 1 1 d .
C78 C 0.0812(3) 0.4889(3) 0.0867(3) 0.0311(9) Uani 1 1 d .
H78A H 0.0363 0.4991 0.1153 0.037 Uiso 1 1 calc R
H78B H 0.0591 0.4208 0.0521 0.037 Uiso 1 1 calc R
C76 C 0.0807(3) 0.5390(3) 0.0221(3) 0.0299(9) Uani 1 1 d .
H76 H 0.1133 0.6080 0.0594 0.036 Uiso 1 1 calc R
C72 C 0.1381(3) 0.5110(3) -0.0361(3) 0.0307(9) Uani 1 1 d .
H72 H 0.2001 0.5167 0.0065 0.037 Uiso 1 1 calc R
N15 N 0.0850(3) 0.4102(2) -0.0988(2) 0.0305(8) Uani 1 1 d .
H15 H 0.0280 0.3937 -0.1402 0.037 Uiso 1 1 calc R
C71 C 0.1172(3) 0.3410(3) -0.0976(3) 0.0325(9) Uani 1 1 d .
C70 C 0.0375(4) 0.2403(3) -0.1645(3) 0.0373(10) Uani 1 1 d .
H70A H -0.0165 0.2281 -0.1451 0.045 Uiso 1 1 calc R
H70B H 0.0121 0.2390 -0.2250 0.045 Uiso 1 1 calc R
C68 C 0.0744(4) 0.1600(3) -0.1705(3) 0.0470(12) Uani 1 1 d .
H68 H 0.1338 0.1769 -0.1826 0.056 Uiso 1 1 calc R
C64 C 0.1005(5) 0.1455(4) -0.0807(4) 0.0516(14) Uani 1 1 d .
H64 H 0.1495 0.2071 -0.0318 0.062 Uiso 1 1 calc R
N17 N 0.0149(4) 0.1223(3) -0.0572(3) 0.0545(12) Uani 1 1 d .
H17 H -0.0348 0.0689 -0.0924 0.065 Uiso 1 1 calc R
C63 C 0.0116(4) 0.1807(3) 0.0163(3) 0.0394(11) Uani 1 1 d .
O22 O -0.0638(3) 0.1338(2) 0.0327(2) 0.0505(9) Uani 1 1 d .
C62 C -0.0970(4) 0.1866(4) 0.0992(4) 0.0475(12) Uani 1 1 d .
C60 C -0.1277(4) 0.2559(4) 0.0691(4) 0.0535(13) Uani 1 1 d .
H60A H -0.0717 0.3034 0.0720 0.080 Uiso 1 1 calc R
H60B H -0.1548 0.2860 0.1086 0.080 Uiso 1 1 calc R
H60C H -0.1765 0.2228 0.0073 0.080 Uiso 1 1 calc R
C61 C -0.1844(5) 0.1069(5) 0.0907(6) 0.084(2) Uani 1 1 d .
H61A H -0.2363 0.0816 0.0311 0.125 Uiso 1 1 calc R
H61B H -0.2072 0.1315 0.1368 0.125 Uiso 1 1 calc R
H61C H -0.1650 0.0572 0.0988 0.125 Uiso 1 1 calc R
C69 C -0.0042(5) 0.0676(4) -0.2513(4) 0.0627(16) Uani 1 1 d .
H69A H 0.0156 0.0151 -0.2524 0.075 Uiso 1 1 calc R
H69B H -0.0659 0.0534 -0.2441 0.075 Uiso 1 1 calc R
O36 O 0.0470(4) 0.0902(4) -0.3638(3) 0.0888(16) Uani 1 1 d .
N14 N -0.0691(5) 0.5664(6) 0.0094(5) 0.095(2) Uani 1 1 d .
O26 O -0.0730(6) 0.6341(5) 0.0083(14) 0.298(11) Uani 1 1 d .
C81 C 0.2968(3) 0.4342(3) 0.3092(3) 0.0407(11) Uani 1 1 d .
H81 H 0.2654 0.3657 0.2694 0.049 Uiso 1 1 calc R
C82 C 0.2298(4) 0.4606(4) 0.3550(4) 0.0530(13) Uani 1 1 d .
H82A H 0.2214 0.4261 0.3919 0.080 Uiso 1 1 calc R
H82B H 0.1669 0.4444 0.3088 0.080 Uiso 1 1 calc R
H82C H 0.2590 0.5279 0.3929 0.080 Uiso 1 1 calc R
C83 C 0.3957(4) 0.4553(4) 0.3830(3) 0.0536(14) Uani 1 1 d .
H83A H 0.4304 0.5229 0.4185 0.080 Uiso 1 1 calc R
H83B H 0.4344 0.4310 0.3541 0.080 Uiso 1 1 calc R
H83C H 0.3840 0.4249 0.4224 0.080 Uiso 1 1 calc R
C85 C 0.3523(5) 0.3794(5) 0.1397(4) 0.0589(15) Uani 1 1 d .
H85A H 0.2981 0.3668 0.0849 0.071 Uiso 1 1 calc R
H85B H 0.3284 0.3356 0.1650 0.071 Uiso 1 1 calc R
N12 N 0.4330(7) 0.3611(7) 0.1137(5) 0.092(2) Uani 1 1 d .
O29 O 0.5030(5) 0.4364(7) 0.1247(5) 0.127(2) Uani 1 1 d .
O28 O 0.4232(7) 0.2843(8) 0.0806(5) 0.146(4) Uani 1 1 d .
C73 C 0.1663(4) 0.5730(4) -0.0866(3) 0.0551(15) Uani 1 1 d .
H73 H 0.1071 0.5595 -0.1382 0.066 Uiso 1 1 calc R
C75 C 0.2375(5) 0.5484(6) -0.1223(4) 0.089(3) Uani 1 1 d .
H75A H 0.2464 0.5784 -0.1627 0.133 Uiso 1 1 calc R
H75B H 0.2129 0.4805 -0.1553 0.133 Uiso 1 1 calc R
H75C H 0.2994 0.5705 -0.0722 0.133 Uiso 1 1 calc R
O23 O 0.0691(2) 0.2645(2) 0.0628(2) 0.0399(7) Uani 1 1 d .
C58 C 1.1074(5) 0.6530(4) 0.6902(4) 0.077(2) Uani 1 1 d .
C56 C 1.0619(4) 0.5834(3) 0.5936(3) 0.0459(12) Uani 1 1 d .
H56A H 1.1108 0.5627 0.5786 0.055 Uiso 1 1 calc R
H56B H 1.0417 0.6147 0.5549 0.055 Uiso 1 1 calc R
C55 C 0.9713(3) 0.4942(3) 0.5715(3) 0.0353(10) Uani 1 1 d .
H55 H 0.9408 0.4566 0.5050 0.042 Uiso 1 1 calc R
C51 C 0.9993(3) 0.4294(3) 0.6172(3) 0.0337(9) Uani 1 1 d .
H51 H 1.0300 0.4675 0.6836 0.040 Uiso 1 1 calc R
N10 N 0.9109(2) 0.3499(2) 0.5974(2) 0.0319(8) Uani 1 1 d .
H10 H 0.8733 0.3109 0.5414 0.038 Uiso 1 1 calc R
C50 C 0.8870(3) 0.3363(3) 0.6644(3) 0.0321(9) Uani 1 1 d .
C49 C 0.7990(3) 0.2458(3) 0.6386(3) 0.0382(11) Uani 1 1 d .
H49A H 0.7581 0.2197 0.5738 0.046 Uiso 1 1 calc R
H49B H 0.8222 0.1986 0.6499 0.046 Uiso 1 1 calc R
C47 C 0.7382(3) 0.2658(4) 0.6932(3) 0.0459(13) Uani 1 1 d .
H47 H 0.7845 0.3071 0.7569 0.055 Uiso 1 1 calc R
C43 C 0.6804(3) 0.3221(4) 0.6605(3) 0.0459(12) Uani 1 1 d .
H43 H 0.7281 0.3794 0.6640 0.055 Uiso 1 1 calc R
N8 N 0.6130(3) 0.2641(3) 0.5633(2) 0.0444(10) Uani 1 1 d .
H8 H 0.5682 0.2096 0.5485 0.053 Uiso 1 1 calc R
C42 C 0.6187(3) 0.2929(3) 0.4968(3) 0.0359(10) Uani 1 1 d .
C41 C 0.5504(3) 0.2163(3) 0.4013(3) 0.0364(10) Uani 1 1 d .
H41A H 0.4840 0.1942 0.3982 0.044 Uiso 1 1 calc R
H41B H 0.5695 0.1625 0.3907 0.044 Uiso 1 1 calc R
C39 C 0.5510(3) 0.2499(3) 0.3256(3) 0.0319(9) Uani 1 1 d .
H39 H 0.5415 0.3097 0.3422 0.038 Uiso 1 1 calc R
C35 C 0.6510(3) 0.2706(3) 0.3163(3) 0.0312(9) Uani 1 1 d .
H35 H 0.7023 0.3079 0.3786 0.037 Uiso 1 1 calc R
N6 N 0.6632(2) 0.1814(2) 0.2797(2) 0.0304(8) Uani 1 1 d .
H6 H 0.6272 0.1429 0.2232 0.036 Uiso 1 1 calc R
C34 C 0.7275(3) 0.1562(3) 0.3297(3) 0.0283(9) Uani 1 1 d .
O12 O 0.7289(2) 0.07534(19) 0.27516(19) 0.0315(6) Uani 1 1 d .
C31 C 0.7796(3) 0.0223(3) 0.3135(3) 0.0384(10) Uani 1 1 d .
C33 C 0.7368(4) -0.0060(4) 0.3774(4) 0.0453(12) Uani 1 1 d .
H33A H 0.7550 0.0500 0.4313 0.068 Uiso 1 1 calc R
H33B H 0.7620 -0.0491 0.3945 0.068 Uiso 1 1 calc R
H33C H 0.6665 -0.0367 0.3467 0.068 Uiso 1 1 calc R
O21 O 0.8434(4) 0.6459(3) 0.6022(3) 0.0803(14) Uani 1 1 d .
N11 N 0.8625(3) 0.5841(3) 0.5565(3) 0.0540(11) Uani 1 1 d .
O20 O 0.8582(3) 0.5702(3) 0.4800(3) 0.0595(10) Uani 1 1 d .
O34 O 1.1093(7) 0.7356(4) 0.7007(3) 0.136(3) Uani 1 1 d .
C48 C 0.6726(4) 0.1754(4) 0.6932(4) 0.0627(18) Uani 1 1 d .
H48A H 0.6286 0.1896 0.7214 0.075 Uiso 1 1 calc R
H48B H 0.6329 0.1282 0.6306 0.075 Uiso 1 1 calc R
N9 N 0.7335(4) 0.1358(5) 0.7448(4) 0.082(2) Uani 1 1 d .
O17 O 0.7258(7) 0.0568(6) 0.7095(5) 0.156(4) Uani 1 1 d .
O18 O 0.7933(4) 0.1886(5) 0.8219(3) 0.106(2) Uani 1 1 d .
O16 O 0.6732(2) 0.3727(2) 0.5114(2) 0.0435(8) Uani 1 1 d .
C40 C 0.4678(3) 0.1784(3) 0.2333(3) 0.0300(9) Uani 1 1 d .
H40A H 0.4724 0.2007 0.1863 0.036 Uiso 1 1 calc R
H40B H 0.4729 0.1171 0.2165 0.036 Uiso 1 1 calc R
N7 N 0.3708(3) 0.1681(3) 0.2403(2) 0.0340(8) Uani 1 1 d .
O15 O 0.3494(2) 0.2374(2) 0.2527(2) 0.0445(8) Uani 1 1 d .
O14 O 0.3173(2) 0.0915(2) 0.2342(2) 0.0493(8) Uani 1 1 d .
C36 C 0.6695(3) 0.3300(3) 0.2616(3) 0.0367(10) Uani 1 1 d .
H36 H 0.6224 0.2925 0.1976 0.044 Uiso 1 1 calc R
C38 C 0.6559(5) 0.4233(4) 0.2992(4) 0.0519(13) Uani 1 1 d .
H38A H 0.5871 0.4104 0.2778 0.078 Uiso 1 1 calc R
H38B H 0.6877 0.4675 0.2783 0.078 Uiso 1 1 calc R
H38C H 0.6846 0.4504 0.3649 0.078 Uiso 1 1 calc R
C37 C 0.7723(4) 0.3521(4) 0.2652(4) 0.0503(13) Uani 1 1 d .
H37A H 0.8189 0.3851 0.3280 0.075 Uiso 1 1 calc R
H37B H 0.7848 0.3916 0.2334 0.075 Uiso 1 1 calc R
H37C H 0.7786 0.2936 0.2367 0.075 Uiso 1 1 calc R
C32 C 0.7540(4) -0.0647(3) 0.2294(4) 0.0488(12) Uani 1 1 d .
H32A H 0.6838 -0.0969 0.1975 0.073 Uiso 1 1 calc R
H32B H 0.7803 -0.1069 0.2472 0.073 Uiso 1 1 calc R
H32C H 0.7815 -0.0458 0.1899 0.073 Uiso 1 1 calc R
O13 O 0.7762(2) 0.1995(2) 0.4124(2) 0.0360(7) Uani 1 1 d .
C53 C 1.0736(4) 0.3944(4) 0.5904(3) 0.0427(11) Uani 1 1 d .
H53 H 1.1360 0.4501 0.6180 0.051 Uiso 1 1 calc R
C52 C 1.0466(4) 0.3509(4) 0.4880(4) 0.0497(13) Uani 1 1 d .
H52A H 0.9803 0.3037 0.4573 0.075 Uiso 1 1 calc R
H52B H 1.0905 0.3215 0.4760 0.075 Uiso 1 1 calc R
H52C H 1.0520 0.4000 0.4660 0.075 Uiso 1 1 calc R
C54 C 1.0915(4) 0.3242(4) 0.6306(4) 0.0482(12) Uani 1 1 d .
H54A H 1.0328 0.2668 0.6022 0.072 Uiso 1 1 calc R
H54B H 1.1089 0.3525 0.6954 0.072 Uiso 1 1 calc R
H54C H 1.1441 0.3093 0.6195 0.072 Uiso 1 1 calc R
C29 C 0.3716(7) 1.2452(5) 0.7560(4) 0.0725(19) Uani 1 1 d .
C26 C 0.2837(4) 1.0855(4) 0.6089(3) 0.0578(16) Uani 1 1 d .
H26 H 0.2177 1.0350 0.5708 0.069 Uiso 1 1 calc R
C22 C 0.3170(3) 1.1294(3) 0.5475(3) 0.0372(10) Uani 1 1 d .
H22 H 0.3871 1.1709 0.5818 0.045 Uiso 1 1 calc R
N5 N 0.3074(3) 1.0535(2) 0.4658(2) 0.0326(8) Uani 1 1 d .
H5 H 0.2490 1.0173 0.4245 0.039 Uiso 1 1 calc R
C21 C 0.3814(3) 1.0360(3) 0.4502(3) 0.0309(9) Uani 1 1 d .
C20 C 0.3566(3) 0.9620(3) 0.3578(3) 0.0301(9) Uani 1 1 d .
H20A H 0.3626 0.9926 0.3167 0.036 Uiso 1 1 calc R
H20B H 0.2889 0.9171 0.3332 0.036 Uiso 1 1 calc R
C18 C 0.4242(3) 0.9076(3) 0.3619(3) 0.0299(9) Uani 1 1 d .
H18 H 0.4925 0.9544 0.3936 0.036 Uiso 1 1 calc R
C14 C 0.4067(3) 0.8468(3) 0.4169(3) 0.0304(9) Uani 1 1 d .
H14A H 0.4130 0.8902 0.4760 0.036 Uiso 1 1 calc R
N3 N 0.3060(2) 0.7752(2) 0.3712(2) 0.0313(8) Uani 1 1 d .
H3 H 0.2903 0.7275 0.3210 0.038 Uiso 1 1 calc R
C13 C 0.2359(3) 0.7798(3) 0.4035(3) 0.0314(9) Uani 1 1 d .
C12 C 0.1343(3) 0.7010(3) 0.3396(3) 0.0310(9) Uani 1 1 d .
H12A H 0.1126 0.7083 0.2828 0.037 Uiso 1 1 calc R
H12B H 0.1395 0.6397 0.3252 0.037 Uiso 1 1 calc R
C10 C 0.0572(3) 0.7006(3) 0.3790(3) 0.0294(9) Uani 1 1 d .
H10A H 0.0850 0.7060 0.4416 0.035 Uiso 1 1 calc R
C6 C 0.0260(3) 0.7849(3) 0.3828(3) 0.0303(9) Uani 1 1 d .
H6A H 0.0863 0.8432 0.4194 0.036 Uiso 1 1 calc R
N1 N -0.0128(3) 0.7842(2) 0.2924(2) 0.0331(8) Uani 1 1 d .
H1 H -0.0686 0.7400 0.2524 0.040 Uiso 1 1 calc R
C5 C 0.0359(3) 0.8508(3) 0.2694(3) 0.0314(9) Uani 1 1 d .
C3 C 0.0179(4) 0.9024(3) 0.1430(3) 0.0384(10) Uani 1 1 d .
C2 C 0.0970(4) 0.8738(3) 0.1197(3) 0.0407(11) Uani 1 1 d .
H2A H 0.1537 0.8957 0.1751 0.061 Uiso 1 1 calc R
H2B H 0.1151 0.9021 0.0808 0.061 Uiso 1 1 calc R
H2C H 0.0719 0.8056 0.0885 0.061 Uiso 1 1 calc R
O11 O 0.4520(4) 1.2469(3) 0.7732(3) 0.0657(11) Uani 1 1 d .
C16 C 0.4819(3) 0.8025(3) 0.4383(3) 0.0411(11) Uani 1 1 d .
H16 H 0.4764 0.7567 0.3809 0.049 Uiso 1 1 calc R
C17 C 0.5867(4) 0.8797(4) 0.4895(4) 0.0500(13) Uani 1 1 d .
H17A H 0.5878 0.9338 0.5355 0.075 Uiso 1 1 calc R
H17B H 0.6080 0.8990 0.4471 0.075 Uiso 1 1 calc R
H17C H 0.6299 0.8549 0.5182 0.075 Uiso 1 1 calc R
C15 C 0.4608(4) 0.7505(4) 0.4982(4) 0.0592(15) Uani 1 1 d .
H15B H 0.5067 0.7214 0.5101 0.089 Uiso 1 1 calc R
H15C H 0.3951 0.7021 0.4669 0.089 Uiso 1 1 calc R
H15D H 0.4675 0.7954 0.5551 0.089 Uiso 1 1 calc R
O5 O 0.2510(2) 0.8411(2) 0.4772(2) 0.0386(7) Uani 1 1 d .
C4 C 0.0562(4) 1.0083(3) 0.2031(4) 0.0466(12) Uani 1 1 d .
H4A H 0.0075 1.0210 0.2238 0.070 Uiso 1 1 calc R
H4B H 0.0701 1.0442 0.1685 0.070 Uiso 1 1 calc R
H4C H 0.1153 1.0266 0.2551 0.070 Uiso 1 1 calc R
C1 C -0.0706(4) 0.8716(4) 0.0578(3) 0.0474(12) Uani 1 1 d .
H1A H -0.0940 0.8042 0.0223 0.071 Uiso 1 1 calc R
H1B H -0.0532 0.9052 0.0223 0.071 Uiso 1 1 calc R
H1C H -0.1212 0.8856 0.0741 0.071 Uiso 1 1 calc R
O2 O 0.1208(2) 0.9091(2) 0.3156(2) 0.0355(7) Uani 1 1 d .
C7 C -0.0444(3) 0.7943(3) 0.4307(3) 0.0343(9) Uani 1 1 d .
H7 H -0.1058 0.7369 0.3958 0.041 Uiso 1 1 calc R
C8 C -0.0678(5) 0.8806(4) 0.4325(4) 0.0525(13) Uani 1 1 d .
H8A H -0.1122 0.8853 0.4621 0.079 Uiso 1 1 calc R
H8B H -0.0978 0.8737 0.3710 0.079 Uiso 1 1 calc R
H8C H -0.0082 0.9374 0.4657 0.079 Uiso 1 1 calc R
C11 C -0.0335(3) 0.6065(3) 0.3226(3) 0.0356(10) Uani 1 1 d .
H501 H -0.0806 0.6053 0.3505 0.043 Uiso 1 1 calc R
H500 H -0.0644 0.6014 0.2612 0.043 Uiso 1 1 calc R
N2 N -0.0052(3) 0.5240(3) 0.3178(3) 0.0369(9) Uani 1 1 d .
O3 O -0.0175(2) 0.4685(2) 0.2423(2) 0.0459(8) Uani 1 1 d .
O4 O 0.0309(3) 0.5166(2) 0.3896(2) 0.0494(9) Uani 1 1 d .
C19 C 0.4087(3) 0.8447(3) 0.2652(3) 0.0354(10) Uani 1 1 d .
H19A H 0.4540 0.8133 0.2687 0.043 Uiso 1 1 calc R
H19B H 0.3422 0.7959 0.2333 0.043 Uiso 1 1 calc R
N4 N 0.4255(3) 0.9051(3) 0.2133(3) 0.0419(9) Uani 1 1 d .
O6 O 0.3574(3) 0.8875(3) 0.1429(3) 0.0645(11) Uani 1 1 d .
O7 O 0.5045(2) 0.9712(2) 0.2454(3) 0.0517(9) Uani 1 1 d .
C24 C 0.2646(4) 1.1898(4) 0.5194(3) 0.0474(12) Uani 1 1 d .
H24 H 0.2791 1.2438 0.5755 0.057 Uiso 1 1 calc R
C25 C 0.3033(4) 1.2309(4) 0.4597(4) 0.0525(13) Uani 1 1 d .
H25A H 0.3733 1.2655 0.4908 0.079 Uiso 1 1 calc R
H25B H 0.2732 1.2731 0.4480 0.079 Uiso 1 1 calc R
H25C H 0.2878 1.1799 0.4028 0.079 Uiso 1 1 calc R
C23 C 0.1513(4) 1.1356(4) 0.4708(4) 0.0548(14) Uani 1 1 d .
H23A H 0.1343 1.0844 0.4134 0.082 Uiso 1 1 calc R
H23B H 0.1221 1.1787 0.4600 0.082 Uiso 1 1 calc R
H23C H 0.1274 1.1101 0.5090 0.082 Uiso 1 1 calc R
C27 C 0.3511(5) 1.0382(4) 0.6404(4) 0.0575(15) Uani 1 1 d .
H27A H 0.3591 1.0002 0.5878 0.069 Uiso 1 1 calc R
H27B H 0.4153 1.0878 0.6833 0.069 Uiso 1 1 calc R
C96 C 0.7106(5) 0.6832(5) 0.0609(5) 0.082(2) Uani 1 1 d .
H96A H 0.7812 0.7187 0.0861 0.098 Uiso 1 1 calc R
H96B H 0.6863 0.7090 0.1060 0.098 Uiso 1 1 calc R
O39 O 0.6883(3) 0.5843(4) 0.0398(3) 0.0833(14) Uani 1 1 d .
C95 C 0.7281(5) 0.5643(6) 0.1089(4) 0.0720(19) Uani 1 1 d .
C94 C 0.7026(6) 0.4563(5) 0.0791(4) 0.0735(18) Uani 1 1 d .
H94A H 0.7489 0.4469 0.1238 0.110 Uiso 1 1 calc R
H94B H 0.7056 0.4299 0.0207 0.110 Uiso 1 1 calc R
H94C H 0.6375 0.4251 0.0743 0.110 Uiso 1 1 calc R
O38 O 0.7807(3) 0.6244(3) 0.1859(2) 0.0603(10) Uani 1 1 d .
C74 C 0.2106(7) 0.6787(4) -0.0226(4) 0.101(3) Uani 1 1 d .
H74A H 0.2667 0.6920 0.0299 0.152 Uiso 1 1 calc R
H74B H 0.1624 0.6947 -0.0030 0.152 Uiso 1 1 calc R
H74C H 0.2305 0.7161 -0.0543 0.152 Uiso 1 1 calc R
C97 C 0.6633(8) 0.6925(8) -0.0241(9) 0.169(7) Uani 1 1 d .
H97A H 0.6825 0.6611 -0.0705 0.254 Uiso 1 1 calc R
H97B H 0.6835 0.7589 -0.0122 0.254 Uiso 1 1 calc R
H97C H 0.5932 0.6637 -0.0447 0.254 Uiso 1 1 calc R
O35 O -0.1076(9) 0.5318(13) 0.0486(6) 0.237(8) Uani 1 1 d .
O37 O -0.0974(5) 0.0736(4) -0.3846(4) 0.0947(16) Uani 1 1 d .
N19 N -0.0177(5) 0.0776(3) -0.3397(3) 0.0615(13) Uani 1 1 d .
C101 C 1.1570(12) 0.8189(9) 0.7940(6) 0.152(5) Uani 1 1 d D
H10B H 1.1602 0.8786 0.7897 0.182 Uiso 1 1 calc R
H10C H 1.2221 0.8257 0.8296 0.182 Uiso 1 1 calc R
C110 C 1.0792(15) 0.7822(16) 0.8333(12) 0.34(2) Uani 1 1 d D
C99 C 0.4265(9) 1.4707(14) 0.9373(7) 0.241(11) Uani 1 1 d DU
H99A H 0.3841 1.4991 0.9139 0.362 Uiso 1 1 calc R
H99B H 0.4901 1.5198 0.9793 0.362 Uiso 1 1 calc R
H99C H 0.3990 1.4368 0.9685 0.362 Uiso 1 1 calc R
O999 O 1.1370(8) 0.6415(5) 0.7519(5) 0.185(4) Uani 1 1 d U
C98 C 0.4357(10) 1.4068(9) 0.8643(10) 0.171(5) Uani 1 1 d DU
H98A H 0.4897 1.3908 0.8908 0.205 Uiso 1 1 calc R
H98B H 0.4556 1.4415 0.8298 0.205 Uiso 1 1 calc R

loop_
_atom_site_aniso_label
_atom_site_aniso_U_11
_atom_site_aniso_U_22
_atom_site_aniso_U_33
_atom_site_aniso_U_23
_atom_site_aniso_U_13
_atom_site_aniso_U_12
O25 0.0426(19) 0.061(2) 0.0430(18) 0.0337(17) 0.0223(16) 0.0243(16)
O27 0.0476(18) 0.0284(14) 0.0238(14) 0.0090(12) 0.0102(13) 0.0038(13)
O19 0.0376(17) 0.0396(16) 0.0216(14) 0.0075(12) 0.0061(12) 0.0073(13)
O32 0.0335(16) 0.0350(15) 0.0324(15) 0.0045(13) 0.0079(13) 0.0106(13)
C59 0.081(4) 0.064(3) 0.054(3) 0.036(3) 0.045(3) 0.038(3)
C65 0.142(6) 0.081(4) 0.054(3) 0.046(3) 0.062(4) 0.077(5)
C66 0.180(9) 0.134(7) 0.090(5) 0.086(5) 0.102(6) 0.124(7)
C67 0.177(8) 0.101(5) 0.077(5) 0.066(4) 0.090(5) 0.092(6)
C77 0.046(3) 0.046(3) 0.037(2) 0.016(2) 0.008(2) 0.021(2)
O30 0.096(4) 0.127(5) 0.121(5) 0.087(5) -0.016(4) -0.016(4)
C57 0.057(3) 0.037(2) 0.051(3) 0.023(2) 0.031(2) 0.023(2)
C44 0.043(3) 0.128(6) 0.039(3) 0.025(3) 0.020(2) 0.030(4)
C46 0.058(4) 0.185(9) 0.029(3) 0.005(4) 0.020(3) 0.049(5)
C45 0.065(4) 0.141(7) 0.049(4) 0.003(4) 0.015(3) 0.053(5)
C30 0.037(3) 0.038(2) 0.058(3) 0.024(2) 0.018(2) 0.017(2)
O10 0.149(6) 0.101(5) 0.140(6) -0.005(4) 0.077(5) 0.057(4)
C28 0.076(4) 0.106(5) 0.037(3) 0.021(3) 0.040(3) 0.047(4)
O1 0.0344(16) 0.0428(17) 0.0311(15) 0.0202(13) 0.0100(13) 0.0098(13)
C9 0.052(3) 0.063(3) 0.041(3) 0.027(2) 0.031(2) 0.032(3)
N18 0.123(6) 0.091(4) 0.041(3) 0.042(3) 0.006(3) -0.021(4)
O8 0.137(5) 0.093(4) 0.053(3) 0.017(3) 0.049(3) -0.021(4)
O9 0.152(7) 0.198(9) 0.179(8) 0.160(8) -0.054(6) -0.046(6)
C89 0.042(3) 0.061(3) 0.052(3) 0.009(3) 0.006(2) 0.025(3)
C88 0.047(3) 0.061(3) 0.059(3) 0.013(3) 0.019(3) 0.020(3)
O31 0.0315(17) 0.067(2) 0.0454(19) 0.0247(18) 0.0132(15) 0.0119(16)
C87 0.039(3) 0.063(3) 0.056(3) 0.028(3) 0.024(3) 0.017(2)
C86 0.040(3) 0.104(5) 0.059(3) 0.057(4) 0.015(3) 0.007(3)
C84 0.046(3) 0.075(4) 0.043(3) 0.040(3) 0.013(2) 0.024(3)
C80 0.033(2) 0.036(2) 0.029(2) 0.0162(18) 0.0037(18) 0.0053(18)
N13 0.0296(18) 0.0259(16) 0.0244(16) 0.0080(13) 0.0022(14) 0.0007(14)
C79 0.042(2) 0.029(2) 0.0233(19) 0.0060(16) 0.0204(18) 0.0059(18)
C78 0.032(2) 0.033(2) 0.030(2) 0.0161(17) 0.0137(18) 0.0109(17)
C76 0.031(2) 0.0295(19) 0.0234(19) 0.0122(16) 0.0071(16) 0.0068(17)
C72 0.032(2) 0.0296(19) 0.0196(18) 0.0100(15) 0.0081(16) 0.0007(16)
N15 0.0282(18) 0.0307(17) 0.0235(16) 0.0094(14) 0.0058(14) 0.0062(14)
C71 0.042(3) 0.035(2) 0.0241(19) 0.0156(17) 0.0165(19) 0.0132(19)
C70 0.048(3) 0.033(2) 0.036(2) 0.0147(18) 0.021(2) 0.019(2)
C68 0.078(4) 0.046(3) 0.035(2) 0.022(2) 0.033(3) 0.034(3)
C64 0.090(4) 0.053(3) 0.045(3) 0.030(2) 0.044(3) 0.045(3)
N17 0.094(3) 0.0251(18) 0.041(2) 0.0097(17) 0.042(2) 0.009(2)
C63 0.053(3) 0.033(2) 0.034(2) 0.0174(19) 0.022(2) 0.013(2)
O22 0.065(2) 0.0335(16) 0.051(2) 0.0163(15) 0.0335(18) 0.0076(16)
C62 0.060(3) 0.049(3) 0.057(3) 0.033(2) 0.040(3) 0.025(3)
C60 0.054(3) 0.057(3) 0.055(3) 0.027(3) 0.029(3) 0.017(3)
C61 0.080(5) 0.073(4) 0.114(6) 0.056(4) 0.060(4) 0.013(4)
C69 0.111(5) 0.043(3) 0.045(3) 0.018(2) 0.047(3) 0.030(3)
O36 0.101(4) 0.124(4) 0.043(2) 0.033(3) 0.040(3) 0.037(3)
N14 0.058(4) 0.108(5) 0.064(4) -0.025(3) -0.001(3) 0.049(4)
O26 0.105(6) 0.064(4) 0.58(3) -0.039(8) 0.128(10) 0.034(4)
C81 0.040(3) 0.039(2) 0.035(2) 0.023(2) 0.008(2) 0.004(2)
C82 0.068(3) 0.053(3) 0.039(3) 0.025(2) 0.024(3) 0.017(3)
C83 0.063(3) 0.054(3) 0.031(2) 0.016(2) 0.003(2) 0.022(3)
C85 0.072(4) 0.097(5) 0.054(3) 0.052(3) 0.039(3) 0.060(4)
N12 0.132(7) 0.129(6) 0.059(4) 0.053(4) 0.046(4) 0.089(6)
O29 0.094(5) 0.188(8) 0.121(5) 0.060(6) 0.051(4) 0.083(5)
O28 0.253(9) 0.243(9) 0.090(4) 0.109(6) 0.111(5) 0.219(9)
C73 0.067(3) 0.041(3) 0.027(2) 0.012(2) 0.015(2) -0.012(2)
C75 0.069(4) 0.109(6) 0.037(3) 0.022(3) 0.022(3) -0.025(4)
O23 0.0526(19) 0.0291(15) 0.0389(17) 0.0133(13) 0.0251(15) 0.0116(14)
C58 0.087(4) 0.047(3) 0.039(3) 0.032(3) -0.015(3) -0.026(3)
C56 0.047(3) 0.035(2) 0.046(3) 0.026(2) 0.009(2) 0.003(2)
C55 0.043(3) 0.0236(19) 0.033(2) 0.0128(17) 0.0113(19) 0.0080(18)
C51 0.034(2) 0.029(2) 0.032(2) 0.0123(17) 0.0078(18) 0.0111(17)
N10 0.0326(19) 0.0308(17) 0.0220(16) 0.0092(14) 0.0070(14) 0.0045(14)
C50 0.028(2) 0.0273(19) 0.031(2) 0.0115(17) 0.0037(17) 0.0052(16)
C49 0.032(2) 0.037(2) 0.026(2) 0.0091(18) 0.0048(18) -0.0021(18)
C47 0.027(2) 0.058(3) 0.025(2) 0.012(2) 0.0030(18) -0.006(2)
C43 0.027(2) 0.066(3) 0.026(2) 0.006(2) 0.0082(18) 0.010(2)
N8 0.0285(19) 0.059(2) 0.0191(17) 0.0072(17) 0.0045(15) -0.0032(18)
C42 0.030(2) 0.044(2) 0.024(2) 0.0056(18) 0.0095(17) 0.012(2)
C41 0.035(2) 0.047(2) 0.027(2) 0.0141(18) 0.0156(18) 0.013(2)
C39 0.033(2) 0.0284(19) 0.032(2) 0.0093(17) 0.0131(18) 0.0130(17)
C35 0.036(2) 0.030(2) 0.025(2) 0.0096(16) 0.0107(17) 0.0131(17)
N6 0.0273(17) 0.0301(17) 0.0254(17) 0.0094(14) 0.0057(14) 0.0074(14)
C34 0.030(2) 0.0304(19) 0.035(2) 0.0209(17) 0.0180(18) 0.0119(17)
O12 0.0338(15) 0.0310(14) 0.0308(15) 0.0128(12) 0.0144(12) 0.0133(12)
C31 0.036(2) 0.031(2) 0.055(3) 0.024(2) 0.022(2) 0.0129(19)
C33 0.046(3) 0.049(3) 0.057(3) 0.034(2) 0.028(2) 0.020(2)
O21 0.121(4) 0.083(3) 0.084(3) 0.045(3) 0.058(3) 0.079(3)
N11 0.062(3) 0.048(2) 0.061(3) 0.023(2) 0.028(2) 0.029(2)
O20 0.068(3) 0.063(2) 0.055(2) 0.033(2) 0.023(2) 0.030(2)
O34 0.266(9) 0.087(4) 0.041(2) 0.019(3) 0.029(4) 0.093(5)
C48 0.045(3) 0.078(4) 0.039(3) 0.036(3) 0.004(2) -0.013(3)
N9 0.059(3) 0.106(5) 0.055(3) 0.059(4) 0.003(3) -0.009(3)
O17 0.184(7) 0.096(5) 0.095(5) 0.038(4) -0.039(5) 0.029(5)
O18 0.078(3) 0.134(5) 0.059(3) 0.060(3) -0.011(3) -0.004(3)
O16 0.0412(18) 0.0412(18) 0.0345(16) 0.0079(14) 0.0131(14) 0.0086(15)
C40 0.028(2) 0.031(2) 0.0262(19) 0.0128(16) 0.0064(16) 0.0097(17)
N7 0.0311(19) 0.044(2) 0.0262(18) 0.0158(16) 0.0087(15) 0.0153(17)
O15 0.049(2) 0.0473(19) 0.0488(19) 0.0242(16) 0.0220(16) 0.0280(16)
O14 0.0397(18) 0.0434(19) 0.054(2) 0.0204(16) 0.0119(16) 0.0080(15)
C36 0.043(3) 0.037(2) 0.033(2) 0.0230(19) 0.0126(19) 0.014(2)
C38 0.077(4) 0.041(3) 0.050(3) 0.029(2) 0.029(3) 0.027(3)
C37 0.053(3) 0.056(3) 0.064(3) 0.042(3) 0.035(3) 0.022(3)
C32 0.056(3) 0.034(2) 0.055(3) 0.016(2) 0.022(3) 0.020(2)
O13 0.0354(16) 0.0358(15) 0.0297(15) 0.0119(13) 0.0055(13) 0.0139(13)
C53 0.036(2) 0.047(3) 0.046(3) 0.025(2) 0.014(2) 0.014(2)
C52 0.069(3) 0.050(3) 0.062(3) 0.035(3) 0.046(3) 0.035(3)
C54 0.052(3) 0.053(3) 0.059(3) 0.031(3) 0.028(3) 0.032(3)
C29 0.121(6) 0.073(4) 0.036(3) 0.016(3) 0.044(4) 0.050(4)
C26 0.047(3) 0.065(3) 0.034(3) 0.006(2) 0.019(2) -0.002(3)
C22 0.033(2) 0.044(2) 0.030(2) 0.0058(18) 0.0155(18) 0.0163(19)
N5 0.0287(18) 0.0344(18) 0.0271(17) 0.0066(14) 0.0100(15) 0.0102(15)
C21 0.033(2) 0.0236(18) 0.030(2) 0.0080(16) 0.0105(18) 0.0083(17)
C20 0.033(2) 0.0222(18) 0.0263(19) 0.0042(15) 0.0092(17) 0.0078(16)
C18 0.026(2) 0.0278(19) 0.028(2) 0.0064(16) 0.0118(17) 0.0056(16)
C14 0.022(2) 0.0267(19) 0.031(2) 0.0053(16) 0.0084(17) 0.0040(16)
N3 0.0290(18) 0.0266(16) 0.0283(17) 0.0039(14) 0.0118(15) 0.0055(14)
C13 0.032(2) 0.034(2) 0.028(2) 0.0141(17) 0.0132(17) 0.0104(17)
C12 0.028(2) 0.0285(19) 0.031(2) 0.0110(16) 0.0099(17) 0.0065(16)
C10 0.033(2) 0.0290(19) 0.031(2) 0.0167(17) 0.0144(18) 0.0120(17)
C6 0.032(2) 0.0283(19) 0.034(2) 0.0173(17) 0.0165(18) 0.0095(17)
N1 0.0296(18) 0.0324(18) 0.0319(18) 0.0169(15) 0.0097(15) 0.0038(15)
C5 0.037(2) 0.032(2) 0.034(2) 0.0191(18) 0.0171(19) 0.0165(19)
C3 0.050(3) 0.039(2) 0.034(2) 0.0235(19) 0.020(2) 0.014(2)
C2 0.048(3) 0.042(2) 0.041(2) 0.018(2) 0.025(2) 0.023(2)
O11 0.081(3) 0.054(2) 0.046(2) 0.0063(17) 0.022(2) 0.024(2)
C16 0.039(3) 0.034(2) 0.048(3) 0.015(2) 0.017(2) 0.015(2)
C17 0.034(3) 0.054(3) 0.068(3) 0.029(3) 0.017(2) 0.024(2)
C15 0.055(3) 0.048(3) 0.080(4) 0.036(3) 0.023(3) 0.023(3)
O5 0.0375(17) 0.0380(16) 0.0342(16) 0.0073(13) 0.0164(13) 0.0132(13)
C4 0.070(3) 0.034(2) 0.051(3) 0.024(2) 0.036(3) 0.024(2)
C1 0.051(3) 0.056(3) 0.045(3) 0.033(2) 0.020(2) 0.023(2)
O2 0.0318(16) 0.0368(15) 0.0338(15) 0.0154(13) 0.0133(13) 0.0072(13)
C7 0.029(2) 0.033(2) 0.043(2) 0.0166(19) 0.0180(19) 0.0107(18)
C8 0.075(4) 0.056(3) 0.057(3) 0.033(3) 0.039(3) 0.044(3)
C11 0.030(2) 0.036(2) 0.044(2) 0.0177(19) 0.019(2) 0.0126(18)
N2 0.035(2) 0.0337(18) 0.042(2) 0.0173(17) 0.0213(17) 0.0064(16)
O3 0.051(2) 0.0364(16) 0.0429(18) 0.0063(14) 0.0251(16) 0.0117(15)
O4 0.068(2) 0.0457(19) 0.0445(19) 0.0285(16) 0.0272(18) 0.0217(17)
C19 0.044(3) 0.0264(19) 0.037(2) 0.0121(17) 0.022(2) 0.0111(18)
N4 0.045(2) 0.0298(18) 0.040(2) 0.0075(16) 0.0223(19) 0.0020(17)
O6 0.067(3) 0.051(2) 0.044(2) 0.0154(17) 0.0077(19) -0.0015(19)
O7 0.0424(19) 0.0420(18) 0.061(2) 0.0181(17) 0.0278(17) 0.0005(15)
C24 0.051(3) 0.049(3) 0.037(2) 0.005(2) 0.020(2) 0.024(2)
C25 0.051(3) 0.051(3) 0.059(3) 0.024(3) 0.021(3) 0.024(3)
C23 0.047(3) 0.072(4) 0.041(3) 0.015(3) 0.014(2) 0.030(3)
C27 0.076(4) 0.037(2) 0.037(3) 0.008(2) 0.018(3) 0.005(3)
C96 0.075(4) 0.061(4) 0.075(4) 0.034(3) -0.005(3) 0.009(3)
O39 0.066(3) 0.083(3) 0.057(3) 0.018(2) 0.003(2) 0.004(2)
C95 0.051(3) 0.110(6) 0.052(4) 0.035(4) 0.021(3) 0.025(4)
C94 0.090(5) 0.069(4) 0.049(3) 0.025(3) 0.023(3) 0.019(4)
O38 0.0399(19) 0.077(3) 0.0333(18) 0.0058(18) 0.0065(15) 0.0094(18)
C74 0.160(7) 0.036(3) 0.045(3) 0.014(3) 0.027(4) -0.030(4)
C97 0.123(8) 0.100(7) 0.178(11) 0.093(8) -0.052(8) -0.026(6)
O35 0.245(11) 0.55(3) 0.124(6) 0.177(11) 0.133(8) 0.337(16)
O37 0.113(4) 0.114(4) 0.062(3) 0.024(3) 0.039(3) 0.061(4)
N19 0.097(4) 0.050(3) 0.035(2) 0.013(2) 0.027(3) 0.031(3)
C101 0.279(16) 0.134(9) 0.053(5) 0.033(5) 0.062(7) 0.107(10)
C110 0.56(5) 0.36(4) 0.102(12) 0.047(17) 0.04(2) 0.34(4)
C99 0.101(8) 0.45(3) 0.074(7) 0.036(12) 0.032(6) 0.057(13)
O999 0.285(8) 0.093(4) 0.080(4) 0.055(4) 0.004(4) -0.008(5)
C98 0.157(8) 0.130(7) 0.164(8) -0.013(5) 0.113(7) 0.006(6)

loop_
_atom_type_symbol
_atom_type_description
_atom_type_scat_dispersion_real
_atom_type_scat_dispersion_imag
_atom_type_scat_source
C C 0.0033 0.0016 'International Tables Vol C Tables 4.2.6.8 and 6.1.1.4'
H H 0.0000 0.0000 'International Tables Vol C Tables 4.2.6.8 and 6.1.1.4'
N N 0.0061 0.0033 'International Tables Vol C Tables 4.2.6.8 and 6.1.1.4'
O O 0.0106 0.0060 'International Tables Vol C Tables 4.2.6.8 and 6.1.1.4'

loop_
_geom_angle_atom_site_label_1
_geom_angle_atom_site_label_2
_geom_angle_atom_site_label_3
_geom_angle
C62 C59 H59A 109.5
C62 C59 H59B 109.5
H59A C59 H59B 109.5
C62 C59 H59C 109.5
H59A C59 H59C 109.5
H59B C59 H59C 109.5
C67 C65 C66 111.7(7)
C67 C65 C64 109.7(5)
C66 C65 C64 112.2(5)
C67 C65 H65 107.7
C66 C65 H65 107.7
C64 C65 H65 107.7
C65 C66 H66A 109.5
C65 C66 H66B 109.5
H66A C66 H66B 109.5
C65 C66 H66C 109.5
H66A C66 H66C 109.5
H66B C66 H66C 109.5
C65 C67 H67A 109.5
C65 C67 H67B 109.5
H67A C67 H67B 109.5
C65 C67 H67C 109.5
H67A C67 H67C 109.5
H67B C67 H67C 109.5
N14 C77 C76 110.5(4)
N14 C77 H77A 109.5
C76 C77 H77A 109.5
N14 C77 H77B 109.5
C76 C77 H77B 109.5
H77A C77 H77B 108.1
N11 C57 C55 112.3(4)
N11 C57 H57A 109.1
C55 C57 H57A 109.1
N11 C57 H57B 109.1
C55 C57 H57B 109.1
H57A C57 H57B 107.9
C43 C44 C45 109.1(5)
C43 C44 C46 111.1(5)
C45 C44 C46 107.9(7)
C43 C44 H44 109.6
C45 C44 H44 109.6
C46 C44 H44 109.6
C44 C46 H46A 109.5
C44 C46 H46B 109.5
H46A C46 H46B 109.5
C44 C46 H46C 109.5
H46A C46 H46C 109.5
H46B C46 H46C 109.5
C44 C45 H45A 109.5
C44 C45 H45B 109.5
H45A C45 H45B 109.5
C44 C45 H45C 109.5
H45A C45 H45C 109.5
H45B C45 H45C 109.5
C31 C30 H30A 109.5
C31 C30 H30B 109.5
H30A C30 H30B 109.5
C31 C30 H30C 109.5
H30A C30 H30C 109.5
H30B C30 H30C 109.5
C29 O10 C98 119.2(9)
C29 C28 C26 115.7(5)
C29 C28 H28A 108.4
C26 C28 H28A 108.4
C29 C28 H28B 108.4
C26 C28 H28B 108.4
H28A C28 H28B 107.4
C5 O1 C3 120.6(3)
C7 C9 H9A 109.5
C7 C9 H9B 109.5
H9A C9 H9B 109.5
C7 C9 H9C 109.5
H9A C9 H9C 109.5
H9B C9 H9C 109.5
O8 N18 O9 123.7(7)
O8 N18 C27 120.4(8)
O9 N18 C27 115.8(9)
C88 C89 H89A 109.5
C88 C89 H89B 109.5
H89A C89 H89B 109.5
C88 C89 H89C 109.5
H89A C89 H89C 109.5
H89B C89 H89C 109.5
O31 C88 C89 105.3(5)
O31 C88 H88A 110.7
C89 C88 H88A 110.7
O31 C88 H88B 110.7
C89 C88 H88B 110.7
H88A C88 H88B 108.8
C87 O31 C88 120.3(4)
O30 C87 O31 120.0(5)
O30 C87 C86 124.0(5)
O31 C87 C86 116.0(5)
C87 C86 C84 117.8(5)
C87 C86 H86A 107.9
C84 C86 H86A 107.9
C87 C86 H86B 107.9
C84 C86 H86B 107.9
H86A C86 H86B 107.2
C85 C84 C80 111.2(4)
C85 C84 C86 111.1(5)
C80 C84 C86 112.8(5)
C85 C84 H84 107.1
C80 C84 H84 107.1
C86 C84 H84 107.1
N13 C80 C84 109.9(4)
N13 C80 C81 109.6(3)
C84 C80 C81 117.1(4)
N13 C80 H80 106.5
C84 C80 H80 106.5
C81 C80 H80 106.5
C79 N13 C80 123.1(3)
C79 N13 H13 118.5
C80 N13 H13 118.5
O27 C79 N13 124.0(4)
O27 C79 C78 120.5(4)
N13 C79 C78 115.5(3)
C79 C78 C76 109.9(3)
C79 C78 H78A 109.7
C76 C78 H78A 109.7
C79 C78 H78B 109.7
C76 C78 H78B 109.7
H78A C78 H78B 108.2
C78 C76 C77 111.1(4)
C78 C76 C72 111.0(3)
C77 C76 C72 110.2(3)
C78 C76 H76 108.2
C77 C76 H76 108.2
C72 C76 H76 108.2
N15 C72 C73 111.5(3)
N15 C72 C76 108.8(3)
C73 C72 C76 117.2(4)
N15 C72 H72 106.2
C73 C72 H72 106.2
C76 C72 H72 106.2
C71 N15 C72 125.7(4)
C71 N15 H15 117.1
C72 N15 H15 117.1
O25 C71 N15 123.7(4)
O25 C71 C70 123.7(4)
N15 C71 C70 112.6(4)
C68 C70 C71 113.9(4)
C68 C70 H70A 108.8
C71 C70 H70A 108.8
C68 C70 H70B 108.8
C71 C70 H70B 108.8
H70A C70 H70B 107.7
C69 C68 C70 108.9(5)
C69 C68 C64 110.6(4)
C70 C68 C64 112.6(4)
C69 C68 H68 108.2
C70 C68 H68 108.2
C64 C68 H68 108.2
N17 C64 C68 111.0(5)
N17 C64 C65 110.9(4)
C68 C64 C65 114.7(4)
N17 C64 H64 106.5
C68 C64 H64 106.5
C65 C64 H64 106.5
C63 N17 C64 122.2(4)
C63 N17 H17 118.9
C64 N17 H17 118.9
O23 C63 N17 125.0(4)
O23 C63 O22 125.3(4)
N17 C63 O22 109.6(4)
C63 O22 C62 120.8(4)
O22 C62 C60 109.2(4)
O22 C62 C59 110.6(4)
C60 C62 C59 113.4(5)
O22 C62 C61 101.9(5)
C60 C62 C61 111.2(5)
C59 C62 C61 110.0(5)
C62 C60 H60A 109.5
C62 C60 H60B 109.5
H60A C60 H60B 109.5
C62 C60 H60C 109.5
H60A C60 H60C 109.5
H60B C60 H60C 109.5
C62 C61 H61A 109.5
C62 C61 H61B 109.5
H61A C61 H61B 109.5
C62 C61 H61C 109.5
H61A C61 H61C 109.5
H61B C61 H61C 109.5
N19 C69 C68 110.2(4)
N19 C69 H69A 109.6
C68 C69 H69A 109.6
N19 C69 H69B 109.6
C68 C69 H69B 109.6
H69A C69 H69B 108.1
O26 N14 O35 118.7(11)
O26 N14 C77 123.0(13)
O35 N14 C77 118.1(9)
C82 C81 C80 110.2(4)
C82 C81 C83 109.5(4)
C80 C81 C83 111.3(4)
C82 C81 H81 108.6
C80 C81 H81 108.6
C83 C81 H81 108.6
C81 C82 H82A 109.5
C81 C82 H82B 109.5
H82A C82 H82B 109.5
C81 C82 H82C 109.5
H82A C82 H82C 109.5
H82B C82 H82C 109.5
C81 C83 H83A 109.5
C81 C83 H83B 109.5
H83A C83 H83B 109.5
C81 C83 H83C 109.5
H83A C83 H83C 109.5
H83B C83 H83C 109.5
C84 C85 N12 112.9(6)
C84 C85 H85A 109.0
N12 C85 H85A 109.0
C84 C85 H85B 109.0
N12 C85 H85B 109.0
H85A C85 H85B 107.8
O28 N12 O29 126.8(10)
O28 N12 C85 117.8(10)
O29 N12 C85 115.1(7)
C75 C73 C74 110.2(6)
C75 C73 C72 109.3(5)
C74 C73 C72 110.7(4)
C75 C73 H73 108.9
C74 C73 H73 108.9
C72 C73 H73 108.9
C73 C75 H75A 109.5
C73 C75 H75B 109.5
H75A C75 H75B 109.5
C73 C75 H75C 109.5
H75A C75 H75C 109.5
H75B C75 H75C 109.5
O999 C58 O34 118.0(7)
O999 C58 C56 128.3(7)
O34 C58 C56 113.6(5)
C58 C56 C55 113.6(4)
C58 C56 H56A 108.8
C55 C56 H56A 108.8
C58 C56 H56B 108.8
C55 C56 H56B 108.8
H56A C56 H56B 107.7
C57 C55 C51 109.2(4)
C57 C55 C56 111.2(4)
C51 C55 C56 112.8(4)
C57 C55 H55 107.8
C51 C55 H55 107.8
C56 C55 H55 107.8
N10 C51 C53 111.4(4)
N10 C51 C55 109.9(3)
C53 C51 C55 113.2(4)
N10 C51 H51 107.4
C53 C51 H51 107.4
C55 C51 H51 107.4
C50 N10 C51 121.5(3)
C50 N10 H10 119.3
C51 N10 H10 119.3
O19 C50 N10 122.7(4)
O19 C50 C49 119.2(4)
N10 C50 C49 118.1(3)
C47 C49 C50 111.4(4)
C47 C49 H49A 109.3
C50 C49 H49A 109.3
C47 C49 H49B 109.3
C50 C49 H49B 109.3
H49A C49 H49B 108.0
C49 C47 C48 112.1(5)
C49 C47 C43 110.9(4)
C48 C47 C43 112.7(4)
C49 C47 H47 106.9
C48 C47 H47 106.9
C43 C47 H47 106.9
N8 C43 C44 110.6(4)
N8 C43 C47 108.7(4)
C44 C43 C47 115.4(5)
N8 C43 H43 107.2
C44 C43 H43 107.2
C47 C43 H43 107.2
C42 N8 C43 122.8(4)
C42 N8 H8 118.6
C43 N8 H8 118.6
O16 C42 N8 123.7(4)
O16 C42 C41 123.3(4)
N8 C42 C41 113.0(4)
C42 C41 C39 113.6(4)
C42 C41 H41A 108.8
C39 C41 H41A 108.8
C42 C41 H41B 108.8
C39 C41 H41B 108.8
H41A C41 H41B 107.7
C41 C39 C40 112.2(3)
C41 C39 C35 111.6(4)
C40 C39 C35 109.7(3)
C41 C39 H39 107.7
C40 C39 H39 107.7
C35 C39 H39 107.7
N6 C35 C36 111.1(3)
N6 C35 C39 110.1(3)
C36 C35 C39 115.3(4)
N6 C35 H35 106.6
C36 C35 H35 106.6
C39 C35 H35 106.6
C34 N6 C35 123.6(3)
C34 N6 H6 118.2
C35 N6 H6 118.2
O13 C34 N6 124.9(4)
O13 C34 O12 125.3(4)
N6 C34 O12 109.8(3)
C34 O12 C31 121.5(3)
O12 C31 C32 102.5(4)
O12 C31 C30 110.4(3)
C32 C31 C30 110.7(4)
O12 C31 C33 109.4(4)
C32 C31 C33 110.4(4)
C30 C31 C33 112.9(4)
C31 C33 H33A 109.5
C31 C33 H33B 109.5
H33A C33 H33B 109.5
C31 C33 H33C 109.5
H33A C33 H33C 109.5
H33B C33 H33C 109.5
O20 N11 O21 124.5(5)
O20 N11 C57 118.7(4)
O21 N11 C57 116.7(5)
C58 O34 C101 122.3(6)
N9 C48 C47 110.5(4)
N9 C48 H48A 109.6
C47 C48 H48A 109.6
N9 C48 H48B 109.6
C47 C48 H48B 109.6
H48A C48 H48B 108.1
O17 N9 O18 121.4(7)
O17 N9 C48 120.7(6)
O18 N9 C48 117.9(7)
N7 C40 C39 109.1(3)
N7 C40 H40A 109.9
C39 C40 H40A 109.9
N7 C40 H40B 109.9
C39 C40 H40B 109.9
H40A C40 H40B 108.3
O15 N7 O14 123.0(4)
O15 N7 C40 117.8(4)
O14 N7 C40 119.2(4)
C37 C36 C38 109.7(4)
C37 C36 C35 109.5(4)
C38 C36 C35 111.3(4)
C37 C36 H36 108.7
C38 C36 H36 108.7
C35 C36 H36 108.7
C36 C38 H38A 109.5
C36 C38 H38B 109.5
H38A C38 H38B 109.5
C36 C38 H38C 109.5
H38A C38 H38C 109.5
H38B C38 H38C 109.5
C36 C37 H37A 109.5
C36 C37 H37B 109.5
H37A C37 H37B 109.5
C36 C37 H37C 109.5
H37A C37 H37C 109.5
H37B C37 H37C 109.5
C31 C32 H32A 109.5
C31 C32 H32B 109.5
H32A C32 H32B 109.5
C31 C32 H32C 109.5
H32A C32 H32C 109.5
H32B C32 H32C 109.5
C52 C53 C54 110.0(4)
C52 C53 C51 114.4(4)
C54 C53 C51 110.8(4)
C52 C53 H53 107.1
C54 C53 H53 107.1
C51 C53 H53 107.1
C53 C52 H52A 109.5
C53 C52 H52B 109.5
H52A C52 H52B 109.5
C53 C52 H52C 109.5
H52A C52 H52C 109.5
H52B C52 H52C 109.5
C53 C54 H54A 109.5
C53 C54 H54B 109.5
H54A C54 H54B 109.5
C53 C54 H54C 109.5
H54A C54 H54C 109.5
H54B C54 H54C 109.5
O11 C29 O10 122.4(8)
O11 C29 C28 125.5(6)
O10 C29 C28 111.8(8)
C27 C26 C22 109.0(4)
C27 C26 C28 112.7(5)
C22 C26 C28 113.0(5)
C27 C26 H26 107.3
C22 C26 H26 107.3
C28 C26 H26 107.3
N5 C22 C24 109.8(4)
N5 C22 C26 109.3(4)
C24 C22 C26 115.5(4)
N5 C22 H22 107.3
C24 C22 H22 107.3
C26 C22 H22 107.3
C21 N5 C22 125.3(3)
C21 N5 H5 117.3
C22 N5 H5 117.3
O32 C21 N5 122.0(4)
O32 C21 C20 121.2(4)
N5 C21 C20 116.7(4)
C21 C20 C18 112.0(3)
C21 C20 H20A 109.2
C18 C20 H20A 109.2
C21 C20 H20B 109.2
C18 C20 H20B 109.2
H20A C20 H20B 107.9
C19 C18 C20 110.6(3)
C19 C18 C14 110.7(3)
C20 C18 C14 110.8(3)
C19 C18 H18 108.2
C20 C18 H18 108.2
C14 C18 H18 108.2
N3 C14 C16 111.9(3)
N3 C14 C18 109.9(3)
C16 C14 C18 114.8(3)
N3 C14 H14A 106.6
C16 C14 H14A 106.6
C18 C14 H14A 106.6
C13 N3 C14 123.5(3)
C13 N3 H3 118.3
C14 N3 H3 118.3
O5 C13 N3 124.1(4)
O5 C13 C12 122.2(4)
N3 C13 C12 113.7(3)
C10 C12 C13 113.9(3)
C10 C12 H12A 108.8
C13 C12 H12A 108.8
C10 C12 H12B 108.8
C13 C12 H12B 108.8
H12A C12 H12B 107.7
C12 C10 C11 110.2(3)
C12 C10 C6 112.4(3)
C11 C10 C6 109.4(3)
C12 C10 H10A 108.2
C11 C10 H10A 108.2
C6 C10 H10A 108.2
N1 C6 C7 110.9(4)
N1 C6 C10 111.7(3)
C7 C6 C10 114.9(3)
N1 C6 H6A 106.2
C7 C6 H6A 106.2
C10 C6 H6A 106.2
C5 N1 C6 122.2(3)
C5 N1 H1 118.9
C6 N1 H1 118.9
O2 C5 N1 124.7(4)
O2 C5 O1 124.8(4)
N1 C5 O1 110.5(4)
O1 C3 C1 101.8(4)
O1 C3 C4 110.5(4)
C1 C3 C4 111.5(4)
O1 C3 C2 109.0(4)
C1 C3 C2 110.9(4)
C4 C3 C2 112.6(4)
C3 C2 H2A 109.5
C3 C2 H2B 109.5
H2A C2 H2B 109.5
C3 C2 H2C 109.5
H2A C2 H2C 109.5
H2B C2 H2C 109.5
C17 C16 C15 108.8(4)
C17 C16 C14 110.7(4)
C15 C16 C14 109.6(4)
C17 C16 H16 109.2
C15 C16 H16 109.2
C14 C16 H16 109.2
C16 C17 H17A 109.5
C16 C17 H17B 109.5
H17A C17 H17B 109.5
C16 C17 H17C 109.5
H17A C17 H17C 109.5
H17B C17 H17C 109.5
C16 C15 H15B 109.5
C16 C15 H15C 109.5
H15B C15 H15C 109.5
C16 C15 H15D 109.5
H15B C15 H15D 109.5
H15C C15 H15D 109.5
C3 C4 H4A 109.5
C3 C4 H4B 109.5
H4A C4 H4B 109.5
C3 C4 H4C 109.5
H4A C4 H4C 109.5
H4B C4 H4C 109.5
C3 C1 H1A 109.5
C3 C1 H1B 109.5
H1A C1 H1B 109.5
C3 C1 H1C 109.5
H1A C1 H1C 109.5
H1B C1 H1C 109.5
C9 C7 C8 109.7(4)
C9 C7 C6 111.5(4)
C8 C7 C6 110.4(4)
C9 C7 H7 108.4
C8 C7 H7 108.4
C6 C7 H7 108.4
C7 C8 H8A 109.5
C7 C8 H8B 109.5
H8A C8 H8B 109.5
C7 C8 H8C 109.5
H8A C8 H8C 109.5
H8B C8 H8C 109.5
N2 C11 C10 110.4(3)
N2 C11 H501 109.6
C10 C11 H501 109.6
N2 C11 H500 109.6
C10 C11 H500 109.6
H501 C11 H500 108.1
O3 N2 O4 123.9(4)
O3 N2 C11 117.7(4)
O4 N2 C11 118.3(4)
N4 C19 C18 109.7(3)
N4 C19 H19A 109.7
C18 C19 H19A 109.7
N4 C19 H19B 109.7
C18 C19 H19B 109.7
H19A C19 H19B 108.2
O7 N4 O6 123.3(4)
O7 N4 C19 118.1(4)
O6 N4 C19 118.5(4)
C25 C24 C22 111.7(4)
C25 C24 C23 110.0(4)
C22 C24 C23 113.2(4)
C25 C24 H24 107.2
C22 C24 H24 107.2
C23 C24 H24 107.2
C24 C25 H25A 109.5
C24 C25 H25B 109.5
H25A C25 H25B 109.5
C24 C25 H25C 109.5
H25A C25 H25C 109.5
H25B C25 H25C 109.5
C24 C23 H23A 109.5
C24 C23 H23B 109.5
H23A C23 H23B 109.5
C24 C23 H23C 109.5
H23A C23 H23C 109.5
H23B C23 H23C 109.5
N18 C27 C26 115.4(6)
N18 C27 H27A 108.4
C26 C27 H27A 108.4
N18 C27 H27B 108.4
C26 C27 H27B 108.4
H27A C27 H27B 107.5
O39 C96 C97 108.7(7)
O39 C96 H96A 109.9
C97 C96 H96A 109.9
O39 C96 H96B 109.9
C97 C96 H96B 109.9
H96A C96 H96B 108.3
C95 O39 C96 116.0(5)
O38 C95 O39 123.5(7)
O38 C95 C94 124.1(6)
O39 C95 C94 112.4(6)
C95 C94 H94A 109.5
C95 C94 H94B 109.5
H94A C94 H94B 109.5
C95 C94 H94C 109.5
H94A C94 H94C 109.5
H94B C94 H94C 109.5
C73 C74 H74A 109.5
C73 C74 H74B 109.5
H74A C74 H74B 109.5
C73 C74 H74C 109.5
H74A C74 H74C 109.5
H74B C74 H74C 109.5
C96 C97 H97A 109.5
C96 C97 H97B 109.5
H97A C97 H97B 109.5
C96 C97 H97C 109.5
H97A C97 H97C 109.5
H97B C97 H97C 109.5
O36 N19 O37 121.5(5)
O36 N19 C69 120.5(6)
O37 N19 C69 118.0(6)
O34 C101 C110 97.8(12)
O34 C101 H10B 112.2
C110 C101 H10B 112.2
O34 C101 H10C 112.2
C110 C101 H10C 112.2
H10B C101 H10C 109.8
C98 C99 H99A 109.5
C98 C99 H99B 109.5
H99A C99 H99B 109.5
C98 C99 H99C 109.5
H99A C99 H99C 109.5
H99B C99 H99C 109.5
C99 C98 O10 120.7(11)
C99 C98 H98A 107.2
O10 C98 H98A 107.2
C99 C98 H98B 107.2
O10 C98 H98B 107.2
H98A C98 H98B 106.8

loop_
_geom_bond_atom_site_label_1
_geom_bond_atom_site_label_2
_geom_bond_distance
O25 C71 1.222(5)
O27 C79 1.249(5)
O19 C50 1.243(5)
O32 C21 1.245(5)
C59 C62 1.506(8)
C59 H59A 0.9600
C59 H59B 0.9600
C59 H59C 0.9600
C65 C67 1.520(9)
C65 C66 1.524(11)
C65 C64 1.561(8)
C65 H65 0.9800
C66 H66A 0.9600
C66 H66B 0.9600
C66 H66C 0.9600
C67 H67A 0.9600
C67 H67B 0.9600
C67 H67C 0.9600
C77 N14 1.427(8)
C77 C76 1.542(6)
C77 H77A 0.9700
C77 H77B 0.9700
O30 C87 1.216(7)
C57 N11 1.506(7)
C57 C55 1.520(7)
C57 H57A 0.9700
C57 H57B 0.9700
C44 C43 1.533(8)
C44 C45 1.545(12)
C44 C46 1.552(8)
C44 H44 0.9800
C46 H46A 0.9600
C46 H46B 0.9600
C46 H46C 0.9600
C45 H45A 0.9600
C45 H45B 0.9600
C45 H45C 0.9600
C30 C31 1.509(7)
C30 H30A 0.9600
C30 H30B 0.9600
C30 H30C 0.9600
O10 C29 1.328(9)
O10 C98 1.434(13)
C28 C29 1.533(11)
C28 C26 1.545(8)
C28 H28A 0.9700
C28 H28B 0.9700
O1 C5 1.356(5)
O1 C3 1.491(5)
C9 C7 1.521(7)
C9 H9A 0.9600
C9 H9B 0.9600
C9 H9C 0.9600
N18 O8 1.204(10)
N18 O9 1.216(12)
N18 C27 1.471(8)
C89 C88 1.499(8)
C89 H89A 0.9600
C89 H89B 0.9600
C89 H89C 0.9600
C88 O31 1.443(6)
C88 H88A 0.9700
C88 H88B 0.9700
O31 C87 1.336(6)
C87 C86 1.444(8)
C86 C84 1.533(8)
C86 H86A 0.9700
C86 H86B 0.9700
C84 C85 1.502(9)
C84 C80 1.520(7)
C84 H84 0.9800
C80 N13 1.489(5)
C80 C81 1.534(6)
C80 H80 0.9800
N13 C79 1.322(6)
N13 H13 0.8600
C79 C78 1.521(6)
C78 C76 1.532(6)
C78 H78A 0.9700
C78 H78B 0.9700
C76 C72 1.545(6)
C76 H76 0.9800
C72 N15 1.459(5)
C72 C73 1.542(6)
C72 H72 0.9800
N15 C71 1.342(6)
N15 H15 0.8600
C71 C70 1.545(6)
C70 C68 1.536(7)
C70 H70A 0.9700
C70 H70B 0.9700
C68 C69 1.532(8)
C68 C64 1.550(7)
C68 H68 0.9800
C64 N17 1.469(7)
C64 H64 0.9800
N17 C63 1.324(6)
N17 H17 0.8600
C63 O23 1.229(5)
C63 O22 1.351(6)
O22 C62 1.487(6)
C62 C60 1.489(8)
C62 C61 1.518(8)
C60 H60A 0.9600
C60 H60B 0.9600
C60 H60C 0.9600
C61 H61A 0.9600
C61 H61B 0.9600
C61 H61C 0.9600
C69 N19 1.500(7)
C69 H69A 0.9700
C69 H69B 0.9700
O36 N19 1.171(7)
N14 O26 1.111(14)
N14 O35 1.165(14)
C81 C82 1.529(8)
C81 C83 1.539(7)
C81 H81 0.9800
C82 H82A 0.9600
C82 H82B 0.9600
C82 H82C 0.9600
C83 H83A 0.9600
C83 H83B 0.9600
C83 H83C 0.9600
C85 N12 1.506(10)
C85 H85A 0.9700
C85 H85B 0.9700
N12 O28 1.132(10)
N12 O29 1.301(11)
C73 C75 1.483(10)
C73 C74 1.524(7)
C73 H73 0.9800
C75 H75A 0.9600
C75 H75B 0.9600
C75 H75C 0.9600
C58 O999 1.100(8)
C58 O34 1.274(9)
C58 C56 1.474(8)
C56 C55 1.555(6)
C56 H56A 0.9700
C56 H56B 0.9700
C55 C51 1.552(6)
C55 H55 0.9800
C51 N10 1.456(5)
C51 C53 1.527(7)
C51 H51 0.9800
N10 C50 1.336(5)
N10 H10 0.8600
C50 C49 1.527(6)
C49 C47 1.516(7)
C49 H49A 0.9700
C49 H49B 0.9700
C47 C48 1.522(7)
C47 C43 1.546(8)
C47 H47 0.9800
C43 N8 1.476(5)
C43 H43 0.9800
N8 C42 1.345(6)
N8 H8 0.8600
C42 O16 1.226(5)
C42 C41 1.517(6)
C41 C39 1.524(6)
C41 H41A 0.9700
C41 H41B 0.9700
C39 C40 1.526(5)
C39 C35 1.551(6)
C39 H39 0.9800
C35 N6 1.464(5)
C35 C36 1.537(6)
C35 H35 0.9800
N6 C34 1.347(5)
N6 H6 0.8600
C34 O13 1.223(5)
C34 O12 1.349(5)
O12 C31 1.474(5)
C31 C32 1.505(7)
C31 C33 1.524(7)
C33 H33A 0.9600
C33 H33B 0.9600
C33 H33C 0.9600
O21 N11 1.219(6)
N11 O20 1.209(6)
O34 C101 1.516(11)
C48 N9 1.499(9)
C48 H48A 0.9700
C48 H48B 0.9700
N9 O17 1.179(10)
N9 O18 1.208(7)
C40 N7 1.506(6)
C40 H40A 0.9700
C40 H40B 0.9700
N7 O15 1.221(5)
N7 O14 1.232(5)
C36 C37 1.510(7)
C36 C38 1.534(7)
C36 H36 0.9800
C38 H38A 0.9600
C38 H38B 0.9600
C38 H38C 0.9600
C37 H37A 0.9600
C37 H37B 0.9600
C37 H37C 0.9600
C32 H32A 0.9600
C32 H32B 0.9600
C32 H32C 0.9600
C53 C52 1.517(7)
C53 C54 1.527(7)
C53 H53 0.9800
C52 H52A 0.9600
C52 H52B 0.9600
C52 H52C 0.9600
C54 H54A 0.9600
C54 H54B 0.9600
C54 H54C 0.9600
C29 O11 1.183(9)
C26 C27 1.522(9)
C26 C22 1.536(7)
C26 H26 0.9800
C22 N5 1.464(5)
C22 C24 1.524(7)
C22 H22 0.9800
N5 C21 1.327(6)
N5 H5 0.8600
C21 C20 1.496(5)
C20 C18 1.539(6)
C20 H20A 0.9700
C20 H20B 0.9700
C18 C19 1.532(6)
C18 C14 1.555(6)
C18 H18 0.9800
C14 N3 1.458(5)
C14 C16 1.539(7)
C14 H14A 0.9800
N3 C13 1.352(6)
N3 H3 0.8600
C13 O5 1.229(5)
C13 C12 1.526(6)
C12 C10 1.519(6)
C12 H12A 0.9700
C12 H12B 0.9700
C10 C11 1.530(6)
C10 C6 1.549(6)
C10 H10A 0.9800
C6 N1 1.457(5)
C6 C7 1.538(6)
C6 H6A 0.9800
N1 C5 1.352(5)
N1 H1 0.8600
C5 O2 1.223(5)
C3 C1 1.497(7)
C3 C4 1.521(6)
C3 C2 1.528(7)
C2 H2A 0.9600
C2 H2B 0.9600
C2 H2C 0.9600
C16 C17 1.531(7)
C16 C15 1.535(7)
C16 H16 0.9800
C17 H17A 0.9600
C17 H17B 0.9600
C17 H17C 0.9600
C15 H15B 0.9600
C15 H15C 0.9600
C15 H15D 0.9600
C4 H4A 0.9600
C4 H4B 0.9600
C4 H4C 0.9600
C1 H1A 0.9600
C1 H1B 0.9600
C1 H1C 0.9600
C7 C8 1.522(7)
C7 H7 0.9800
C8 H8A 0.9600
C8 H8B 0.9600
C8 H8C 0.9600
C11 N2 1.494(6)
C11 H501 0.9700
C11 H500 0.9700
N2 O3 1.229(5)
N2 O4 1.230(5)
C19 N4 1.506(6)
C19 H19A 0.9700
C19 H19B 0.9700
N4 O7 1.210(5)
N4 O6 1.228(5)
C24 C25 1.520(8)
C24 C23 1.550(8)
C24 H24 0.9800
C25 H25A 0.9600
C25 H25B 0.9600
C25 H25C 0.9600
C23 H23A 0.9600
C23 H23B 0.9600
C23 H23C 0.9600
C27 H27A 0.9700
C27 H27B 0.9700
C96 O39 1.432(8)
C96 C97 1.478(12)
C96 H96A 0.9700
C96 H96B 0.9700
O39 C95 1.325(8)
C95 O38 1.210(7)
C95 C94 1.545(11)
C94 H94A 0.9600
C94 H94B 0.9600
C94 H94C 0.9600
C74 H74A 0.9600
C74 H74B 0.9600
C74 H74C 0.9600
C97 H97A 0.9600
C97 H97B 0.9600
C97 H97C 0.9600
O37 N19 1.220(7)
C101 C110 1.587(14)
C101 H10B 0.9700
C101 H10C 0.9700
C99 C98 1.408(10)
C99 H99A 0.9600
C99 H99B 0.9600
C99 H99C 0.9600
C98 H98A 0.9700
C98 H98B 0.9700

loop_
_platon_squeeze_void_nr
_platon_squeeze_void_average_x
_platon_squeeze_void_average_y
_platon_squeeze_void_average_z
_platon_squeeze_void_volume
_platon_squeeze_void_count_electrons
_platon_squeeze_void_content
1 0.166 0.214 0.274 9 1 ' '
2 0.560 0.818 0.803 669 172 ' '
